data_4073986
loop_
_publ_author_name
'Lian, Bing'
'Spaniol, Thomas P.'
'Okuda, Jun'

_publ_section_title
;
 Titanium Ester Enolate Complex Supported by a Tetradentate Bis(phenolato)
 Ligand: Synthesis, Structure, and Activity in Methacrylate Polymerization
;
_journal_issue 26
_journal_name_full Organometallics
_journal_page_first 6653
_journal_paper_doi 10.1021/om700785c
_journal_volume 26
_journal_year 2007
_chemical_formula_sum 'C41 H66 O5 S2 Ti'
_chemical_formula_weight 750.96
_chemical_name_systematic
;
 ?
;
_space_group_IT_number 2
_symmetry_cell_setting triclinic
_symmetry_space_group_name_Hall '-P 1'
_symmetry_space_group_name_H-M 'P -1'
_atom_sites_solution_hydrogens geom
_atom_sites_solution_primary direct
_atom_sites_solution_secondary difmap
_audit_creation_method SHELXL-97
_cell_angle_alpha 105.4805(15)
_cell_angle_beta 94.0812(16)
_cell_angle_gamma 94.0877(16)
_cell_formula_units_Z 2
_cell_length_a 10.8126(10)
_cell_length_b 13.3683(12)
_cell_length_c 16.3273(15)
_cell_measurement_reflns_used 3554
_cell_measurement_temperature 243(2)
_cell_measurement_theta_max 28.3
_cell_measurement_theta_min 2.3
_cell_volume 2258.6(4)
_computing_cell_refinement 'Bruker SMART (2001)'
_computing_data_collection 'Bruker SMART (2001)'
_computing_data_reduction 'Bruker SAINT+ (1999)'
_computing_molecular_graphics 'Ortep-3 for Windows (Farrugia, 1997)'
_computing_structure_refinement 'SHELXL-97 (Sheldrick, 1997)'
_computing_structure_solution 'SIR 97 (Altomare et al, 1997)'
_diffrn_ambient_temperature 243(2)
_diffrn_measured_fraction_theta_full 0.992
_diffrn_measured_fraction_theta_max 0.992
_diffrn_measurement_device_type 'CCD area detector'
_diffrn_measurement_method 'phi and omega scans'
_diffrn_radiation_monochromator graphite
_diffrn_radiation_source 'fine-focus sealed tube'
_diffrn_radiation_type MoK\a
_diffrn_radiation_wavelength 0.71073
_diffrn_reflns_av_R_equivalents 0.0536
_diffrn_reflns_av_sigmaI/netI 0.1036
_diffrn_reflns_limit_h_max 14
_diffrn_reflns_limit_h_min -14
_diffrn_reflns_limit_k_max 17
_diffrn_reflns_limit_k_min -17
_diffrn_reflns_limit_l_max 21
_diffrn_reflns_limit_l_min -21
_diffrn_reflns_number 31347
_diffrn_reflns_theta_full 28.38
_diffrn_reflns_theta_max 28.38
_diffrn_reflns_theta_min 2.31
_exptl_absorpt_coefficient_mu 0.319
_exptl_absorpt_correction_T_max 0.9478
_exptl_absorpt_correction_T_min 0.8831
_exptl_absorpt_correction_type multi-scan
_exptl_absorpt_process_details 'Platon MULABS'
_exptl_crystal_colour yellow
_exptl_crystal_density_diffrn 1.104
_exptl_crystal_density_method 'not measured'
_exptl_crystal_description block
_exptl_crystal_F_000 812
_exptl_crystal_size_max 0.40
_exptl_crystal_size_mid 0.18
_exptl_crystal_size_min 0.17
_refine_diff_density_max 0.465
_refine_diff_density_min -0.243
_refine_diff_density_rms 0.047
_refine_ls_extinction_method none
_refine_ls_goodness_of_fit_ref 0.800
_refine_ls_hydrogen_treatment noref
_refine_ls_matrix_type full
_refine_ls_number_parameters 550
_refine_ls_number_reflns 11211
_refine_ls_number_restraints 0
_refine_ls_restrained_S_all 0.800
_refine_ls_R_factor_all 0.1117
_refine_ls_R_factor_gt 0.0521
_refine_ls_shift/su_max 0.001
_refine_ls_shift/su_mean 0.000
_refine_ls_structure_factor_coef Fsqd
_refine_ls_weighting_details 'calc w=1/[\s^2^(Fo^2^)+(0.0521P)^2^+0.0000P] where P=(Fo^2^+2Fc^2^)/3'
_refine_ls_weighting_scheme calc
_refine_ls_wR_factor_gt 0.1091
_refine_ls_wR_factor_ref 0.1229
_reflns_number_gt 5192
_reflns_number_total 11211
_reflns_threshold_expression >2sigma(I)
_cod_data_source_file om700785c-file002.cif
_cod_data_source_block bl15
_cod_database_code 4073986

loop_
_symmetry_equiv_pos_as_xyz
'x, y, z'
'-x, -y, -z'

loop_
_atom_site_label
_atom_site_type_symbol
_atom_site_fract_x
_atom_site_fract_y
_atom_site_fract_z
_atom_site_U_iso_or_equiv
_atom_site_adp_type
_atom_site_occupancy
_atom_site_symmetry_multiplicity
_atom_site_calc_flag
_atom_site_refinement_flags
_atom_site_disorder_assembly
_atom_site_disorder_group
Ti Ti 0.25044(4) 0.27676(3) 0.75732(3) 0.04573(14) Uani 1 1 d . . .
S1 S 0.03772(6) 0.37275(5) 0.75478(4) 0.05005(18) Uani 1 1 d . A .
S2 S 0.07568(6) 0.13534(5) 0.78489(4) 0.05022(18) Uani 1 1 d . A .
O1 O 0.18482(14) 0.23612(12) 0.64223(9) 0.0507(4) Uani 1 1 d . A .
O2 O 0.23948(14) 0.31474(12) 0.87649(9) 0.0487(4) Uani 1 1 d . A .
O3 O 0.37288(15) 0.19543(13) 0.74918(11) 0.0585(5) Uani 1 1 d . A .
C1 C 0.0941(2) 0.26858(18) 0.59818(15) 0.0484(6) Uani 1 1 d . . .
C2 C 0.0138(2) 0.33635(18) 0.64209(15) 0.0478(6) Uani 1 1 d . A .
C3 C -0.0831(2) 0.3713(2) 0.60061(18) 0.0593(7) Uani 1 1 d . . .
H3 H -0.1352 0.4172 0.6324 0.071 Uiso 1 1 calc R A .
C4 C -0.1036(3) 0.3391(2) 0.5127(2) 0.0664(8) Uani 1 1 d . A .
C5 C -0.0226(3) 0.2725(2) 0.46981(18) 0.0709(8) Uani 1 1 d . . .
H5 H -0.0357 0.2500 0.4099 0.085 Uiso 1 1 calc R A .
C6 C 0.0766(2) 0.2363(2) 0.50859(16) 0.0578(7) Uani 1 1 d . A .
C7 C -0.2149(3) 0.3745(3) 0.4670(2) 0.0886(10) Uani 1 1 d . . .
C8 C -0.2250(5) 0.4852(4) 0.5002(4) 0.235(4) Uani 1 1 d . A .
H8A H -0.2726 0.5099 0.4581 0.353 Uiso 1 1 calc R . .
H8B H -0.1424 0.5221 0.5126 0.353 Uiso 1 1 calc R . .
H8C H -0.2668 0.4975 0.5521 0.353 Uiso 1 1 calc R . .
C9 C -0.2007(5) 0.3577(6) 0.3744(3) 0.250(4) Uani 1 1 d . A .
H9A H -0.2685 0.3859 0.3483 0.375 Uiso 1 1 calc R . .
H9B H -0.2021 0.2836 0.3470 0.375 Uiso 1 1 calc R . .
H9C H -0.1220 0.3928 0.3674 0.375 Uiso 1 1 calc R . .
C10 C -0.3302(4) 0.3142(4) 0.4750(4) 0.209(3) Uani 1 1 d . A .
H10A H -0.3422 0.3249 0.5350 0.313 Uiso 1 1 calc R . .
H10B H -0.3242 0.2407 0.4488 0.313 Uiso 1 1 calc R . .
H10C H -0.4002 0.3372 0.4467 0.313 Uiso 1 1 calc R . .
C11 C 0.1643(3) 0.1646(2) 0.45632(17) 0.0722(8) Uani 1 1 d . . .
C12 C 0.2978(3) 0.2178(3) 0.47553(19) 0.0897(10) Uani 1 1 d . A .
H12A H 0.3005 0.2835 0.4607 0.134 Uiso 1 1 calc R . .
H12B H 0.3534 0.1729 0.4422 0.134 Uiso 1 1 calc R . .
H12C H 0.3238 0.2308 0.5358 0.134 Uiso 1 1 calc R . .
C13 C 0.1290(3) 0.1410(3) 0.36022(18) 0.1138(13) Uani 1 1 d . A .
H13A H 0.0443 0.1084 0.3466 0.171 Uiso 1 1 calc R . .
H13B H 0.1853 0.0942 0.3297 0.171 Uiso 1 1 calc R . .
H13C H 0.1351 0.2054 0.3435 0.171 Uiso 1 1 calc R . .
C14 C 0.1596(3) 0.0604(2) 0.47892(19) 0.0938(11) Uani 1 1 d . A .
H14A H 0.1773 0.0731 0.5401 0.141 Uiso 1 1 calc R . .
H14B H 0.2211 0.0184 0.4497 0.141 Uiso 1 1 calc R . .
H14C H 0.0773 0.0238 0.4612 0.141 Uiso 1 1 calc R . .
C15 C -0.0852(2) 0.28658(19) 0.77703(15) 0.0540(7) Uani 1 1 d . . .
H15A H -0.0888 0.3030 0.8390 0.065 Uiso 1 1 calc R A .
H15B H -0.1650 0.3005 0.7520 0.065 Uiso 1 1 calc R . .
C16 C -0.0693(2) 0.17230(19) 0.74345(15) 0.0544(7) Uani 1 1 d . A .
H16A H -0.0725 0.1544 0.6810 0.065 Uiso 1 1 calc R . .
H16B H -0.1390 0.1317 0.7583 0.065 Uiso 1 1 calc R . .
C17 C 0.0765(2) 0.19766(17) 0.89490(14) 0.0448(6) Uani 1 1 d . . .
C18 C 0.1615(2) 0.28546(17) 0.92800(15) 0.0433(6) Uani 1 1 d . A .
C19 C 0.1628(2) 0.34114(17) 1.01450(14) 0.0435(6) Uani 1 1 d . . .
C20 C 0.0769(2) 0.30539(19) 1.06158(15) 0.0513(6) Uani 1 1 d . A .
H20 H 0.0766 0.3422 1.1193 0.062 Uiso 1 1 calc R . .
C21 C -0.0096(2) 0.21833(19) 1.02912(16) 0.0512(6) Uani 1 1 d . . .
C22 C -0.0075(2) 0.16467(18) 0.94512(16) 0.0516(6) Uani 1 1 d . A .
H22 H -0.0633 0.1051 0.9212 0.062 Uiso 1 1 calc R . .
C23 C -0.1018(3) 0.1874(2) 1.08749(17) 0.0658(8) Uani 1 1 d . A .
C24 C -0.1781(4) 0.2751(3) 1.1223(3) 0.1375(16) Uani 1 1 d . . .
H24A H -0.2295 0.2573 1.1636 0.206 Uiso 1 1 calc R A .
H24B H -0.2309 0.2874 1.0761 0.206 Uiso 1 1 calc R . .
H24C H -0.1234 0.3376 1.1498 0.206 Uiso 1 1 calc R . .
C25 C -0.1852(4) 0.0906(3) 1.0420(2) 0.1438(18) Uani 1 1 d . . .
H25A H -0.1350 0.0331 1.0226 0.216 Uiso 1 1 calc R A .
H25B H -0.2325 0.1026 0.9933 0.216 Uiso 1 1 calc R . .
H25C H -0.2421 0.0738 1.0808 0.216 Uiso 1 1 calc R . .
C26 C -0.0292(4) 0.1608(3) 1.1609(2) 0.1309(15) Uani 1 1 d . . .
H26A H 0.0215 0.2225 1.1954 0.196 Uiso 1 1 calc R A .
H26B H 0.0240 0.1066 1.1383 0.196 Uiso 1 1 calc R . .
H26C H -0.0869 0.1365 1.1958 0.196 Uiso 1 1 calc R . .
C27 C 0.2528(2) 0.43923(18) 1.05319(15) 0.0517(6) Uani 1 1 d . A .
C28 C 0.3884(2) 0.4157(2) 1.04180(16) 0.0666(8) Uani 1 1 d . . .
H28A H 0.4077 0.3608 1.0680 0.100 Uiso 1 1 calc R A .
H28B H 0.4436 0.4780 1.0688 0.100 Uiso 1 1 calc R . .
H28C H 0.3997 0.3932 0.9814 0.100 Uiso 1 1 calc R . .
C29 C 0.2436(3) 0.4826(2) 1.14919(15) 0.0680(8) Uani 1 1 d . . .
H29A H 0.1597 0.5009 1.1589 0.102 Uiso 1 1 calc R A .
H29B H 0.3020 0.5441 1.1715 0.102 Uiso 1 1 calc R . .
H29C H 0.2634 0.4301 1.1780 0.102 Uiso 1 1 calc R . .
C30 C 0.2202(3) 0.52347(19) 1.00939(18) 0.0806(9) Uani 1 1 d . . .
H30A H 0.2324 0.4997 0.9492 0.121 Uiso 1 1 calc R A .
H30B H 0.2737 0.5871 1.0356 0.121 Uiso 1 1 calc R . .
H30C H 0.1339 0.5369 1.0156 0.121 Uiso 1 1 calc R . .
C31 C 0.3419(2) 0.41958(19) 0.75460(16) 0.0638(7) Uani 1 1 d . A 1
H31A H 0.4105 0.4397 0.7991 0.096 Uiso 1 1 calc R A 1
H31B H 0.2837 0.4726 0.7640 0.096 Uiso 1 1 calc R A 1
H31C H 0.3736 0.4124 0.6994 0.096 Uiso 1 1 calc R A 1
C32A C 0.4619(6) 0.1509(5) 0.7917(5) 0.0512(16) Uani 0.50 1 d P A 1
C33A C 0.410(2) 0.1204(16) 0.8698(12) 0.093(6) Uani 0.50 1 d P A 1
H33A H 0.3911 0.1827 0.9115 0.140 Uiso 0.50 1 calc PR A 1
H33B H 0.4719 0.0862 0.8956 0.140 Uiso 0.50 1 calc PR A 1
H33C H 0.3348 0.0733 0.8506 0.140 Uiso 0.50 1 calc PR A 1
C34A C 0.5751(10) 0.2316(10) 0.8240(7) 0.087(3) Uani 0.50 1 d P A 1
H34A H 0.6031 0.2560 0.7770 0.130 Uiso 0.50 1 calc PR A 1
H34B H 0.6417 0.1998 0.8477 0.130 Uiso 0.50 1 calc PR A 1
H34C H 0.5519 0.2901 0.8679 0.130 Uiso 0.50 1 calc PR A 1
C35A C 0.4978(7) 0.0538(6) 0.7192(5) 0.058(2) Uani 0.50 1 d P A 1
C36A C 0.370(2) -0.0162(18) 0.6867(15) 0.135(9) Uani 0.50 1 d P A 1
H36A H 0.3124 0.0221 0.6612 0.202 Uiso 0.50 1 calc PR A 1
H36B H 0.3342 -0.0338 0.7346 0.202 Uiso 0.50 1 calc PR A 1
H36C H 0.3843 -0.0796 0.6445 0.202 Uiso 0.50 1 calc PR A 1
C37A C 0.5531(17) 0.0892(12) 0.6532(13) 0.135(7) Uani 0.50 1 d P A 1
H37A H 0.6247 0.1386 0.6780 0.202 Uiso 0.50 1 calc PR A 1
H37B H 0.4926 0.1226 0.6255 0.202 Uiso 0.50 1 calc PR A 1
H37C H 0.5794 0.0301 0.6114 0.202 Uiso 0.50 1 calc PR A 1
C38A C 0.5881(9) -0.0054(7) 0.7555(5) 0.059(2) Uani 0.50 1 d P A 1
O4A O 0.5392(9) -0.0972(7) 0.7594(4) 0.0695(19) Uani 0.50 1 d P A 1
O5A O 0.6944(16) 0.0365(18) 0.8003(13) 0.080(3) Uani 0.50 1 d P A 1
C39A C 0.624(3) -0.159(2) 0.810(2) 0.104(9) Uani 0.50 1 d P A 1
H39A H 0.7125 -0.1433 0.8025 0.125 Uiso 0.50 1 calc PR A 1
C40A C 0.610(3) -0.1435(18) 0.8996(14) 0.121(6) Uani 0.50 1 d P A 1
H40A H 0.6303 -0.0704 0.9295 0.181 Uiso 0.50 1 calc PR A 1
H40B H 0.6666 -0.1849 0.9225 0.181 Uiso 0.50 1 calc PR A 1
H40C H 0.5253 -0.1649 0.9071 0.181 Uiso 0.50 1 calc PR A 1
C41A C 0.579(3) -0.2623(19) 0.7552(12) 0.148(10) Uani 0.50 1 d P A 1
H41A H 0.6267 -0.3141 0.7715 0.223 Uiso 0.50 1 calc PR A 1
H41B H 0.5900 -0.2645 0.6963 0.223 Uiso 0.50 1 calc PR A 1
H41C H 0.4919 -0.2771 0.7612 0.223 Uiso 0.50 1 calc PR A 1
C32B C 0.4609(7) 0.1093(8) 0.7292(6) 0.079(2) Uani 0.50 1 d P A 2
C33B C 0.389(2) 0.0094(15) 0.6705(13) 0.104(7) Uani 0.50 1 d P A 2
H33D H 0.4457 -0.0447 0.6563 0.156 Uiso 0.50 1 calc PR A 2
H33E H 0.3553 0.0235 0.6185 0.156 Uiso 0.50 1 calc PR A 2
H33F H 0.3222 -0.0135 0.6995 0.156 Uiso 0.50 1 calc PR A 2
C34B C 0.5643(13) 0.1448(13) 0.6737(12) 0.127(6) Uani 0.50 1 d P A 2
H34D H 0.6010 0.2147 0.7029 0.190 Uiso 0.50 1 calc PR A 2
H34E H 0.5254 0.1440 0.6181 0.190 Uiso 0.50 1 calc PR A 2
H34F H 0.6287 0.0970 0.6667 0.190 Uiso 0.50 1 calc PR A 2
C35B C 0.5063(7) 0.1099(6) 0.8156(5) 0.0701(19) Uani 0.50 1 d P A 2
C36B C 0.5819(13) 0.2114(9) 0.8643(7) 0.095(3) Uani 0.50 1 d P A 2
H36D H 0.6576 0.2193 0.8372 0.143 Uiso 0.50 1 calc PR A 2
H36E H 0.6030 0.2102 0.9227 0.143 Uiso 0.50 1 calc PR A 2
H36F H 0.5331 0.2695 0.8639 0.143 Uiso 0.50 1 calc PR A 2
C37B C 0.4034(17) 0.0852(17) 0.8647(13) 0.096(5) Uani 0.50 1 d P A 2
H37D H 0.3589 0.1464 0.8842 0.144 Uiso 0.50 1 calc PR A 2
H37E H 0.4375 0.0644 0.9136 0.144 Uiso 0.50 1 calc PR A 2
H37F H 0.3467 0.0287 0.8285 0.144 Uiso 0.50 1 calc PR A 2
C38B C 0.6000(10) 0.0190(8) 0.8049(6) 0.068(2) Uani 0.50 1 d P A 2
O4B O 0.5416(8) -0.0719(6) 0.8060(4) 0.074(2) Uani 0.50 1 d P A 2
O5B O 0.7068(19) 0.021(2) 0.7804(16) 0.134(8) Uani 0.50 1 d P A 2
C39B C 0.612(2) -0.1574(15) 0.7971(17) 0.063(4) Uani 0.50 1 d P A 2
H39B H 0.6889 -0.1459 0.7702 0.076 Uiso 0.50 1 calc PR A 2
C40B C 0.640(3) -0.1483(16) 0.8873(17) 0.169(11) Uani 0.50 1 d P A 2
H40D H 0.5637 -0.1570 0.9131 0.254 Uiso 0.50 1 calc PR A 2
H40E H 0.6830 -0.0800 0.9152 0.254 Uiso 0.50 1 calc PR A 2
H40F H 0.6936 -0.2017 0.8937 0.254 Uiso 0.50 1 calc PR A 2
C41B C 0.550(3) -0.2645(14) 0.7564(13) 0.158(10) Uani 0.50 1 d P A 2
H41D H 0.4712 -0.2727 0.7804 0.237 Uiso 0.50 1 calc PR A 2
H41E H 0.6031 -0.3158 0.7670 0.237 Uiso 0.50 1 calc PR A 2
H41F H 0.5340 -0.2746 0.6953 0.237 Uiso 0.50 1 calc PR A 2

loop_
_atom_site_aniso_label
_atom_site_aniso_U_11
_atom_site_aniso_U_22
_atom_site_aniso_U_33
_atom_site_aniso_U_23
_atom_site_aniso_U_13
_atom_site_aniso_U_12
Ti 0.0430(3) 0.0481(3) 0.0481(3) 0.0151(2) 0.0087(2) 0.0055(2)
S1 0.0511(4) 0.0452(4) 0.0494(4) 0.0037(3) 0.0069(3) 0.0081(3)
S2 0.0541(4) 0.0410(4) 0.0522(4) 0.0059(3) 0.0123(3) 0.0020(3)
O1 0.0523(10) 0.0564(11) 0.0428(10) 0.0091(8) 0.0096(8) 0.0136(8)
O2 0.0516(10) 0.0486(10) 0.0450(10) 0.0138(8) 0.0056(8) -0.0058(8)
O3 0.0481(10) 0.0609(11) 0.0763(13) 0.0304(10) 0.0144(9) 0.0174(9)
C1 0.0502(15) 0.0473(15) 0.0456(16) 0.0105(12) 0.0070(13) -0.0021(13)
C2 0.0478(15) 0.0470(15) 0.0467(15) 0.0109(12) -0.0009(12) 0.0032(12)
C3 0.0492(16) 0.0559(17) 0.072(2) 0.0185(15) 0.0011(14) 0.0015(13)
C4 0.0623(19) 0.069(2) 0.069(2) 0.0279(17) -0.0118(16) -0.0071(16)
C5 0.077(2) 0.080(2) 0.0497(18) 0.0172(16) -0.0085(16) -0.0152(18)
C6 0.0600(17) 0.0612(18) 0.0467(17) 0.0085(13) 0.0051(14) -0.0073(14)
C7 0.070(2) 0.107(3) 0.090(3) 0.041(2) -0.0290(19) -0.004(2)
C8 0.227(6) 0.124(4) 0.309(8) 0.021(5) -0.177(6) 0.065(4)
C9 0.210(6) 0.469(12) 0.134(5) 0.152(6) 0.014(4) 0.177(7)
C10 0.080(3) 0.264(6) 0.324(7) 0.195(6) -0.081(4) -0.047(4)
C11 0.083(2) 0.079(2) 0.0469(18) 0.0035(15) 0.0164(15) 0.0024(18)
C12 0.083(2) 0.100(3) 0.082(2) 0.0106(19) 0.0364(18) 0.008(2)
C13 0.135(3) 0.143(3) 0.050(2) -0.001(2) 0.019(2) 0.013(3)
C14 0.112(3) 0.073(2) 0.086(2) -0.0033(18) 0.034(2) 0.012(2)
C15 0.0464(15) 0.0614(17) 0.0536(16) 0.0116(13) 0.0127(12) 0.0094(13)
C16 0.0473(15) 0.0569(17) 0.0534(16) 0.0079(13) 0.0073(12) -0.0065(13)
C17 0.0543(15) 0.0359(13) 0.0446(14) 0.0105(11) 0.0104(12) 0.0038(12)
C18 0.0492(14) 0.0380(13) 0.0461(15) 0.0158(11) 0.0078(12) 0.0063(11)
C19 0.0510(15) 0.0366(13) 0.0447(15) 0.0133(11) 0.0048(12) 0.0080(11)
C20 0.0635(17) 0.0505(16) 0.0431(15) 0.0143(12) 0.0112(13) 0.0148(14)
C21 0.0560(16) 0.0516(16) 0.0530(17) 0.0242(13) 0.0127(13) 0.0067(13)
C22 0.0598(16) 0.0400(14) 0.0562(17) 0.0157(13) 0.0099(13) -0.0005(12)
C23 0.075(2) 0.071(2) 0.0610(19) 0.0319(16) 0.0236(16) 0.0015(17)
C24 0.133(3) 0.137(4) 0.181(4) 0.077(3) 0.112(3) 0.043(3)
C25 0.147(4) 0.167(4) 0.106(3) 0.030(3) 0.051(3) -0.076(3)
C26 0.132(3) 0.185(4) 0.114(3) 0.105(3) 0.030(3) 0.006(3)
C27 0.0647(17) 0.0410(14) 0.0470(16) 0.0095(12) 0.0014(13) 0.0018(13)
C28 0.0610(18) 0.0699(19) 0.0610(18) 0.0090(15) 0.0034(14) -0.0091(15)
C29 0.082(2) 0.0565(17) 0.0565(18) -0.0003(14) 0.0034(15) 0.0076(15)
C30 0.119(3) 0.0422(16) 0.078(2) 0.0217(15) -0.0122(19) -0.0037(17)
C31 0.0638(18) 0.0674(18) 0.0639(18) 0.0274(15) 0.0056(14) -0.0052(14)
C32A 0.045(4) 0.055(4) 0.055(5) 0.014(3) 0.004(3) 0.020(3)
C33A 0.122(9) 0.102(13) 0.076(7) 0.045(6) 0.016(6) 0.054(8)
C34A 0.056(4) 0.075(6) 0.118(10) 0.016(6) -0.029(6) 0.005(4)
C35A 0.059(4) 0.045(4) 0.068(5) 0.007(4) 0.011(4) 0.024(3)
C36A 0.132(11) 0.060(9) 0.182(17) 0.011(8) -0.103(12) 0.009(7)
C37A 0.207(14) 0.149(13) 0.097(9) 0.082(10) 0.072(9) 0.104(12)
C38A 0.061(5) 0.060(5) 0.061(5) 0.020(5) 0.020(5) 0.017(4)
O4A 0.071(3) 0.062(4) 0.082(5) 0.028(4) 0.006(4) 0.018(3)
O5A 0.036(4) 0.078(6) 0.149(6) 0.055(5) 0.044(5) 0.027(4)
C39A 0.092(11) 0.120(16) 0.138(19) 0.088(15) 0.006(12) 0.056(11)
C40A 0.162(12) 0.114(11) 0.069(9) -0.004(8) 0.025(9) -0.006(9)
C41A 0.23(2) 0.138(18) 0.081(12) 0.020(11) 0.016(13) 0.044(15)
C32B 0.071(5) 0.103(7) 0.063(5) 0.020(6) 0.017(4) 0.016(5)
C33B 0.147(12) 0.063(11) 0.089(7) -0.005(7) -0.015(7) 0.039(9)
C34B 0.084(6) 0.211(18) 0.146(13) 0.128(14) 0.073(7) 0.050(9)
C35B 0.058(5) 0.079(5) 0.073(5) 0.017(4) 0.024(4) 0.008(4)
C36B 0.114(7) 0.060(6) 0.096(9) 0.000(5) -0.025(7) 0.009(5)
C37B 0.104(8) 0.100(12) 0.120(9) 0.059(7) 0.083(7) 0.070(7)
C38B 0.063(6) 0.072(6) 0.086(6) 0.039(6) 0.025(6) 0.027(5)
O4B 0.059(3) 0.068(5) 0.114(6) 0.050(5) 0.017(5) 0.015(3)
O5B 0.078(8) 0.092(9) 0.27(2) 0.089(11) 0.085(7) 0.043(5)
C39B 0.062(8) 0.052(8) 0.088(9) 0.036(7) 0.014(7) 0.013(7)
C40B 0.24(3) 0.071(10) 0.19(3) 0.050(13) -0.048(18) -0.006(11)
C41B 0.229(17) 0.059(10) 0.168(17) 0.042(10) -0.123(14) -0.011(9)

loop_
_atom_type_symbol
_atom_type_description
_atom_type_scat_dispersion_real
_atom_type_scat_dispersion_imag
_atom_type_scat_source
C C 0.0033 0.0016 'International Tables Vol C Tables 4.2.6.8 and 6.1.1.4'
H H 0.0000 0.0000 'International Tables Vol C Tables 4.2.6.8 and 6.1.1.4'
O O 0.0106 0.0060 'International Tables Vol C Tables 4.2.6.8 and 6.1.1.4'
S S 0.1246 0.1234 'International Tables Vol C Tables 4.2.6.8 and 6.1.1.4'
Ti Ti 0.2776 0.4457 'International Tables Vol C Tables 4.2.6.8 and 6.1.1.4'

loop_
_geom_angle_atom_site_label_1
_geom_angle_atom_site_label_2
_geom_angle_atom_site_label_3
_geom_angle
O3 Ti O1 98.62(8)
O3 Ti O2 100.85(7)
O1 Ti O2 154.44(7)
O3 Ti C31 102.43(9)
O1 Ti C31 96.38(9)
O2 Ti C31 95.45(8)
O3 Ti S1 170.39(6)
O1 Ti S1 75.07(5)
O2 Ti S1 83.34(5)
C31 Ti S1 85.64(8)
O3 Ti S2 95.63(6)
O1 Ti S2 87.31(5)
O2 Ti S2 74.46(5)
C31 Ti S2 160.76(8)
S1 Ti S2 77.05(2)
C2 S1 C15 99.27(11)
C2 S1 Ti 93.74(8)
C15 S1 Ti 106.67(8)
C17 S2 C16 100.97(11)
C17 S2 Ti 94.51(8)
C16 S2 Ti 103.30(8)
C1 O1 Ti 133.71(15)
C18 O2 Ti 134.50(14)
C32A O3 C32B 40.5(4)
C32A O3 Ti 147.4(3)
C32B O3 Ti 168.7(4)
O1 C1 C2 119.4(2)
O1 C1 C6 122.1(2)
C2 C1 C6 118.5(2)
C3 C2 C1 122.3(2)
C3 C2 S1 120.9(2)
C1 C2 S1 116.81(18)
C4 C3 C2 120.2(3)
C4 C3 H3 119.9
C2 C3 H3 119.9
C3 C4 C5 116.9(3)
C3 C4 C7 120.1(3)
C5 C4 C7 123.0(3)
C4 C5 C6 124.9(3)
C4 C5 H5 117.5
C6 C5 H5 117.5
C5 C6 C1 117.1(3)
C5 C6 C11 121.7(3)
C1 C6 C11 121.1(2)
C8 C7 C10 110.5(4)
C8 C7 C9 105.4(4)
C10 C7 C9 108.0(4)
C8 C7 C4 111.7(3)
C10 C7 C4 109.7(3)
C9 C7 C4 111.5(3)
C7 C8 H8A 109.5
C7 C8 H8B 109.5
H8A C8 H8B 109.5
C7 C8 H8C 109.5
H8A C8 H8C 109.5
H8B C8 H8C 109.5
C7 C9 H9A 109.5
C7 C9 H9B 109.5
H9A C9 H9B 109.5
C7 C9 H9C 109.5
H9A C9 H9C 109.5
H9B C9 H9C 109.5
C7 C10 H10A 109.5
C7 C10 H10B 109.5
H10A C10 H10B 109.5
C7 C10 H10C 109.5
H10A C10 H10C 109.5
H10B C10 H10C 109.5
C13 C11 C14 107.6(3)
C13 C11 C6 112.1(3)
C14 C11 C6 110.2(2)
C13 C11 C12 107.9(2)
C14 C11 C12 109.7(3)
C6 C11 C12 109.3(2)
C11 C12 H12A 109.5
C11 C12 H12B 109.5
H12A C12 H12B 109.5
C11 C12 H12C 109.5
H12A C12 H12C 109.5
H12B C12 H12C 109.5
C11 C13 H13A 109.5
C11 C13 H13B 109.5
H13A C13 H13B 109.5
C11 C13 H13C 109.5
H13A C13 H13C 109.5
H13B C13 H13C 109.5
C11 C14 H14A 109.5
C11 C14 H14B 109.5
H14A C14 H14B 109.5
C11 C14 H14C 109.5
H14A C14 H14C 109.5
H14B C14 H14C 109.5
C16 C15 S1 114.28(16)
C16 C15 H15A 108.7
S1 C15 H15A 108.7
C16 C15 H15B 108.7
S1 C15 H15B 108.7
H15A C15 H15B 107.6
C15 C16 S2 113.41(16)
C15 C16 H16A 108.9
S2 C16 H16A 108.9
C15 C16 H16B 108.9
S2 C16 H16B 108.9
H16A C16 H16B 107.7
C22 C17 C18 121.5(2)
C22 C17 S2 121.87(18)
C18 C17 S2 116.51(17)
O2 C18 C17 119.1(2)
O2 C18 C19 121.7(2)
C17 C18 C19 119.1(2)
C20 C19 C18 117.0(2)
C20 C19 C27 122.0(2)
C18 C19 C27 121.0(2)
C19 C20 C21 124.5(2)
C19 C20 H20 117.8
C21 C20 H20 117.8
C22 C21 C20 117.2(2)
C22 C21 C23 123.1(2)
C20 C21 C23 119.6(2)
C21 C22 C17 120.6(2)
C21 C22 H22 119.7
C17 C22 H22 119.7
C24 C23 C25 110.1(3)
C24 C23 C26 109.3(3)
C25 C23 C26 105.9(3)
C24 C23 C21 110.4(2)
C25 C23 C21 112.0(2)
C26 C23 C21 109.0(2)
C23 C24 H24A 109.5
C23 C24 H24B 109.5
H24A C24 H24B 109.5
C23 C24 H24C 109.5
H24A C24 H24C 109.5
H24B C24 H24C 109.5
C23 C25 H25A 109.5
C23 C25 H25B 109.5
H25A C25 H25B 109.5
C23 C25 H25C 109.5
H25A C25 H25C 109.5
H25B C25 H25C 109.5
C23 C26 H26A 109.5
C23 C26 H26B 109.5
H26A C26 H26B 109.5
C23 C26 H26C 109.5
H26A C26 H26C 109.5
H26B C26 H26C 109.5
C29 C27 C19 111.8(2)
C29 C27 C30 108.3(2)
C19 C27 C30 108.9(2)
C29 C27 C28 106.9(2)
C19 C27 C28 111.0(2)
C30 C27 C28 109.8(2)
C27 C28 H28A 109.5
C27 C28 H28B 109.5
H28A C28 H28B 109.5
C27 C28 H28C 109.5
H28A C28 H28C 109.5
H28B C28 H28C 109.5
C27 C29 H29A 109.5
C27 C29 H29B 109.5
H29A C29 H29B 109.5
C27 C29 H29C 109.5
H29A C29 H29C 109.5
H29B C29 H29C 109.5
C27 C30 H30A 109.5
C27 C30 H30B 109.5
H30A C30 H30B 109.5
C27 C30 H30C 109.5
H30A C30 H30C 109.5
H30B C30 H30C 109.5
Ti C31 H31A 109.5
Ti C31 H31B 109.5
H31A C31 H31B 109.5
Ti C31 H31C 109.5
H31A C31 H31C 109.5
H31B C31 H31C 109.5
O3 C32A C34A 108.0(6)
O3 C32A C33A 111.6(8)
C34A C32A C33A 108.8(10)
O3 C32A C35A 104.1(6)
C34A C32A C35A 110.4(7)
C33A C32A C35A 113.8(9)
C32A C33A H33A 109.5
C32A C33A H33B 109.5
H33A C33A H33B 109.5
C32A C33A H33C 109.5
H33A C33A H33C 109.5
H33B C33A H33C 109.5
C32A C34A H34A 109.5
C32A C34A H34B 109.5
H34A C34A H34B 109.5
C32A C34A H34C 109.5
H34A C34A H34C 109.5
H34B C34A H34C 109.5
C37A C35A C38A 108.6(9)
C37A C35A C36A 113.2(14)
C38A C35A C36A 110.0(10)
C37A C35A C32A 110.2(8)
C38A C35A C32A 110.6(6)
C36A C35A C32A 104.1(9)
C35A C36A H36A 109.5
C35A C36A H36B 109.5
H36A C36A H36B 109.5
C35A C36A H36C 109.5
H36A C36A H36C 109.5
H36B C36A H36C 109.5
C35A C37A H37A 109.5
C35A C37A H37B 109.5
H37A C37A H37B 109.5
C35A C37A H37C 109.5
H37A C37A H37C 109.5
H37B C37A H37C 109.5
O5A C38A O4A 120.2(11)
O5A C38A C35A 124.2(12)
O4A C38A C35A 113.3(8)
C38A O4A C39A 116.4(13)
C40A C39A C41A 116(2)
C40A C39A O4A 118(2)
C41A C39A O4A 95(2)
C40A C39A H39A 109.2
C41A C39A H39A 109.2
O4A C39A H39A 109.2
C39A C40A H40A 109.5
C39A C40A H40B 109.5
H40A C40A H40B 109.5
C39A C40A H40C 109.5
H40A C40A H40C 109.5
H40B C40A H40C 109.5
C39A C41A H41A 109.5
C39A C41A H41B 109.5
H41A C41A H41B 109.5
C39A C41A H41C 109.5
H41A C41A H41C 109.5
H41B C41A H41C 109.5
C35B C32B O3 100.1(7)
C35B C32B C33B 118.8(11)
O3 C32B C33B 109.3(9)
C35B C32B C34B 115.2(9)
O3 C32B C34B 107.0(8)
C33B C32B C34B 105.7(13)
C32B C33B H33D 109.5
C32B C33B H33E 109.5
H33D C33B H33E 109.5
C32B C33B H33F 109.5
H33D C33B H33F 109.5
H33E C33B H33F 109.5
C32B C34B H34D 109.5
C32B C34B H34E 109.5
H34D C34B H34E 109.5
C32B C34B H34F 109.5
H34D C34B H34F 109.5
H34E C34B H34F 109.5
C32B C35B C37B 111.7(10)
C32B C35B C36B 112.9(8)
C37B C35B C36B 110.6(11)
C32B C35B C38B 105.9(7)
C37B C35B C38B 108.6(9)
C36B C35B C38B 106.8(8)
C35B C36B H36D 109.5
C35B C36B H36E 109.5
H36D C36B H36E 109.5
C35B C36B H36F 109.5
H36D C36B H36F 109.5
H36E C36B H36F 109.5
C35B C37B H37D 109.5
C35B C37B H37E 109.5
H37D C37B H37E 109.5
C35B C37B H37F 109.5
H37D C37B H37F 109.5
H37E C37B H37F 109.5
O5B C38B O4B 119.4(15)
O5B C38B C35B 127.0(14)
O4B C38B C35B 112.0(8)
C38B O4B C39B 117.9(11)
O4B C39B C40B 97.8(16)
O4B C39B C41B 119(2)
C40B C39B C41B 107.5(18)
O4B C39B H39B 110.5
C40B C39B H39B 110.5
C41B C39B H39B 110.5
C39B C40B H40D 109.5
C39B C40B H40E 109.5
H40D C40B H40E 109.5
C39B C40B H40F 109.5
H40D C40B H40F 109.5
H40E C40B H40F 109.5
C39B C41B H41D 109.5
C39B C41B H41E 109.5
H41D C41B H41E 109.5
C39B C41B H41F 109.5
H41D C41B H41F 109.5
H41E C41B H41F 109.5

loop_
_geom_bond_atom_site_label_1
_geom_bond_atom_site_label_2
_geom_bond_distance
Ti O3 1.7622(16)
Ti O1 1.8815(16)
Ti O2 1.8898(15)
Ti C31 2.099(2)
Ti S1 2.7156(8)
Ti S2 2.7227(8)
S1 C2 1.768(2)
S1 C15 1.816(2)
S2 C17 1.766(2)
S2 C16 1.816(2)
O1 C1 1.340(3)
O2 C18 1.342(3)
O3 C32A 1.404(7)
O3 C32B 1.529(10)
C1 C2 1.394(3)
C1 C6 1.405(3)
C2 C3 1.383(3)
C3 C4 1.380(3)
C3 H3 0.9400
C4 C5 1.385(4)
C4 C7 1.540(4)
C5 C6 1.388(4)
C5 H5 0.9400
C6 C11 1.534(4)
C7 C8 1.449(5)
C7 C10 1.469(5)
C7 C9 1.489(5)
C8 H8A 0.9700
C8 H8B 0.9700
C8 H8C 0.9700
C9 H9A 0.9700
C9 H9B 0.9700
C9 H9C 0.9700
C10 H10A 0.9700
C10 H10B 0.9700
C10 H10C 0.9700
C11 C13 1.530(4)
C11 C14 1.531(4)
C11 C12 1.536(4)
C12 H12A 0.9700
C12 H12B 0.9700
C12 H12C 0.9700
C13 H13A 0.9700
C13 H13B 0.9700
C13 H13C 0.9700
C14 H14A 0.9700
C14 H14B 0.9700
C14 H14C 0.9700
C15 C16 1.506(3)
C15 H15A 0.9800
C15 H15B 0.9800
C16 H16A 0.9800
C16 H16B 0.9800
C17 C22 1.391(3)
C17 C18 1.397(3)
C18 C19 1.408(3)
C19 C20 1.385(3)
C19 C27 1.534(3)
C20 C21 1.398(3)
C20 H20 0.9400
C21 C22 1.370(3)
C21 C23 1.536(3)
C22 H22 0.9400
C23 C24 1.493(4)
C23 C25 1.505(4)
C23 C26 1.519(4)
C24 H24A 0.9700
C24 H24B 0.9700
C24 H24C 0.9700
C25 H25A 0.9700
C25 H25B 0.9700
C25 H25C 0.9700
C26 H26A 0.9700
C26 H26B 0.9700
C26 H26C 0.9700
C27 C29 1.532(3)
C27 C30 1.534(3)
C27 C28 1.536(3)
C28 H28A 0.9700
C28 H28B 0.9700
C28 H28C 0.9700
C29 H29A 0.9700
C29 H29B 0.9700
C29 H29C 0.9700
C30 H30A 0.9700
C30 H30B 0.9700
C30 H30C 0.9700
C31 H31A 0.9700
C31 H31B 0.9700
C31 H31C 0.9700
C32A C34A 1.535(13)
C32A C33A 1.57(2)
C32A C35A 1.598(9)
C33A H33A 0.9700
C33A H33B 0.9700
C33A H33C 0.9700
C34A H34A 0.9700
C34A H34B 0.9700
C34A H34C 0.9700
C35A C37A 1.437(17)
C35A C38A 1.487(11)
C35A C36A 1.59(2)
C36A H36A 0.9700
C36A H36B 0.9700
C36A H36C 0.9700
C37A H37A 0.9700
C37A H37B 0.9700
C37A H37C 0.9700
C38A O5A 1.32(2)
C38A O4A 1.320(11)
O4A C39A 1.60(3)
C39A C40A 1.44(4)
C39A C41A 1.46(4)
C39A H39A 0.9900
C40A H40A 0.9700
C40A H40B 0.9700
C40A H40C 0.9700
C41A H41A 0.9700
C41A H41B 0.9700
C41A H41C 0.9700
C32B C35B 1.457(11)
C32B C33B 1.54(2)
C32B C34B 1.611(15)
C33B H33D 0.9700
C33B H33E 0.9700
C33B H33F 0.9700
C34B H34D 0.9700
C34B H34E 0.9700
C34B H34F 0.9700
C35B C37B 1.49(2)
C35B C36B 1.521(14)
C35B C38B 1.618(12)
C36B H36D 0.9700
C36B H36E 0.9700
C36B H36F 0.9700
C37B H37D 0.9700
C37B H37E 0.9700
C37B H37F 0.9700
C38B O5B 1.25(2)
C38B O4B 1.334(12)
O4B C39B 1.40(3)
C39B C40B 1.45(4)
C39B C41B 1.50(3)
C39B H39B 0.9900
C40B H40D 0.9700
C40B H40E 0.9700
C40B H40F 0.9700
C41B H41D 0.9700
C41B H41E 0.9700
C41B H41F 0.9700

loop_
_geom_torsion_atom_site_label_1
_geom_torsion_atom_site_label_2
_geom_torsion_atom_site_label_3
_geom_torsion_atom_site_label_4
_geom_torsion
O3 Ti S1 C2 -57.7(4)
O1 Ti S1 C2 -7.93(9)
O2 Ti S1 C2 -174.12(9)
C31 Ti S1 C2 89.87(10)
S2 Ti S1 C2 -98.59(8)
O3 Ti S1 C15 43.2(4)
O1 Ti S1 C15 92.91(10)
O2 Ti S1 C15 -73.28(9)
C31 Ti S1 C15 -169.29(11)
S2 Ti S1 C15 2.25(8)
O3 Ti S2 C17 105.12(9)
O1 Ti S2 C17 -156.48(9)
O2 Ti S2 C17 5.40(9)
C31 Ti S2 C17 -54.7(2)
S1 Ti S2 C17 -81.19(8)
O3 Ti S2 C16 -152.47(10)
O1 Ti S2 C16 -54.07(10)
O2 Ti S2 C16 107.81(9)
C31 Ti S2 C16 47.7(2)
S1 Ti S2 C16 21.22(8)
O3 Ti O1 C1 -175.51(19)
O2 Ti O1 C1 45.2(3)
C31 Ti O1 C1 -71.9(2)
S1 Ti O1 C1 11.89(19)
S2 Ti O1 C1 89.20(19)
O3 Ti O2 C18 -103.1(2)
O1 Ti O2 C18 35.8(3)
C31 Ti O2 C18 153.1(2)
S1 Ti O2 C18 68.11(19)
S2 Ti O2 C18 -10.25(18)
O1 Ti O3 C32A -164.9(5)
O2 Ti O3 C32A -1.5(5)
C31 Ti O3 C32A 96.6(5)
S1 Ti O3 C32A -116.6(6)
S2 Ti O3 C32A -76.7(5)
O1 Ti O3 C32B -36.5(16)
O2 Ti O3 C32B 126.8(16)
C31 Ti O3 C32B -135.1(16)
S1 Ti O3 C32B 11.7(18)
S2 Ti O3 C32B 51.6(16)
Ti O1 C1 C2 -11.0(3)
Ti O1 C1 C6 169.17(17)
O1 C1 C2 C3 -178.8(2)
C6 C1 C2 C3 1.0(4)
O1 C1 C2 S1 -1.0(3)
C6 C1 C2 S1 178.81(18)
C15 S1 C2 C3 76.9(2)
Ti S1 C2 C3 -175.55(19)
C15 S1 C2 C1 -100.98(19)
Ti S1 C2 C1 6.59(18)
C1 C2 C3 C4 0.2(4)
S1 C2 C3 C4 -177.54(19)
C2 C3 C4 C5 -0.7(4)
C2 C3 C4 C7 177.4(2)
C3 C4 C5 C6 0.0(4)
C7 C4 C5 C6 -178.0(3)
C4 C5 C6 C1 1.2(4)
C4 C5 C6 C11 -178.4(3)
O1 C1 C6 C5 178.2(2)
C2 C1 C6 C5 -1.6(3)
O1 C1 C6 C11 -2.2(4)
C2 C1 C6 C11 178.0(2)
C3 C4 C7 C8 46.1(5)
C5 C4 C7 C8 -136.0(4)
C3 C4 C7 C10 -76.7(4)
C5 C4 C7 C10 101.2(4)
C3 C4 C7 C9 163.7(4)
C5 C4 C7 C9 -18.3(5)
C5 C6 C11 C13 0.5(4)
C1 C6 C11 C13 -179.1(2)
C5 C6 C11 C14 -119.2(3)
C1 C6 C11 C14 61.2(3)
C5 C6 C11 C12 120.1(3)
C1 C6 C11 C12 -59.5(3)
C2 S1 C15 C16 63.9(2)
Ti S1 C15 C16 -32.85(19)
S1 C15 C16 S2 58.4(2)
C17 S2 C16 C15 47.0(2)
Ti S2 C16 C15 -50.36(18)
C16 S2 C17 C22 69.2(2)
Ti S2 C17 C22 173.70(19)
C16 S2 C17 C18 -107.41(19)
Ti S2 C17 C18 -2.91(18)
Ti O2 C18 C17 11.5(3)
Ti O2 C18 C19 -168.30(16)
C22 C17 C18 O2 -179.2(2)
S2 C17 C18 O2 -2.5(3)
C22 C17 C18 C19 0.7(3)
S2 C17 C18 C19 177.30(17)
O2 C18 C19 C20 178.8(2)
C17 C18 C19 C20 -1.0(3)
O2 C18 C19 C27 1.0(3)
C17 C18 C19 C27 -178.8(2)
C18 C19 C20 C21 0.3(3)
C27 C19 C20 C21 178.1(2)
C19 C20 C21 C22 0.7(4)
C19 C20 C21 C23 -179.1(2)
C20 C21 C22 C17 -1.0(3)
C23 C21 C22 C17 178.7(2)
C18 C17 C22 C21 0.4(4)
S2 C17 C22 C21 -176.07(18)
C22 C21 C23 C24 -121.5(3)
C20 C21 C23 C24 58.3(4)
C22 C21 C23 C25 1.6(4)
C20 C21 C23 C25 -178.7(3)
C22 C21 C23 C26 118.5(3)
C20 C21 C23 C26 -61.8(3)
C20 C19 C27 C29 6.0(3)
C18 C19 C27 C29 -176.3(2)
C20 C19 C27 C30 -113.6(3)
C18 C19 C27 C30 64.1(3)
C20 C19 C27 C28 125.3(2)
C18 C19 C27 C28 -57.0(3)
C32B O3 C32A C34A 111.3(10)
Ti O3 C32A C34A -82.4(8)
C32B O3 C32A C33A -129.1(12)
Ti O3 C32A C33A 37.1(12)
C32B O3 C32A C35A -6.0(6)
Ti O3 C32A C35A 160.3(4)
O3 C32A C35A C37A 62.6(11)
C34A C32A C35A C37A -53.1(12)
C33A C32A C35A C37A -175.7(13)
O3 C32A C35A C38A -177.2(6)
C34A C32A C35A C38A 67.1(8)
C33A C32A C35A C38A -55.5(12)
O3 C32A C35A C36A -59.1(10)
C34A C32A C35A C36A -174.8(11)
C33A C32A C35A C36A 62.6(14)
C37A C35A C38A O5A 67.5(17)
C36A C35A C38A O5A -168.2(16)
C32A C35A C38A O5A -53.7(15)
C37A C35A C38A O4A -129.9(11)
C36A C35A C38A O4A -5.5(13)
C32A C35A C38A O4A 109.0(8)
O5A C38A O4A C39A -8(2)
C35A C38A O4A C39A -171.3(14)
C38A O4A C39A C40A 92(2)
C38A O4A C39A C41A -145.7(16)
C32A O3 C32B C35B 7.3(6)
Ti O3 C32B C35B -132.1(14)
C32A O3 C32B C33B 132.9(13)
Ti O3 C32B C33B -7(2)
C32A O3 C32B C34B -113.1(12)
Ti O3 C32B C34B 107.5(17)
O3 C32B C35B C37B 60.7(11)
C33B C32B C35B C37B -58.1(16)
C34B C32B C35B C37B 175.0(12)
O3 C32B C35B C36B -64.7(8)
C33B C32B C35B C36B 176.5(12)
C34B C32B C35B C36B 49.6(13)
O3 C32B C35B C38B 178.7(6)
C33B C32B C35B C38B 59.9(13)
C34B C32B C35B C38B -67.0(11)
C32B C35B C38B O5B 73(2)
C37B C35B C38B O5B -167(2)
C36B C35B C38B O5B -48(2)
C32B C35B C38B O4B -92.2(8)
C37B C35B C38B O4B 27.8(14)
C36B C35B C38B O4B 147.1(8)
O5B C38B O4B C39B 13(2)
C35B C38B O4B C39B 179.8(14)
C38B O4B C39B C40B 94.5(17)
C38B O4B C39B C41B -150.4(16)
